data_1573011
loop_
_publ_author_name
'Anitha, Mandala'
'Chin, To-Jen'
'Liu, Guan-Cheng'
'Hsieh, Chi-Tien'
'Wang, Kuan-Hua'
'Li, Shu-Li'
'Cheng, Mu-Jeng'
'Farrell, Jeffrey M.'

_publ_section_title
;
 Metal-free alkyne annulation enabling &#x3c0;-extension of boron-doped
 polycyclic aromatic hydrocarbons.
;
_journal_issue 39
_journal_name_full 'Chemical science'
_journal_page_first 16210
_journal_page_last 16215
_journal_paper_doi 10.1039/d4sc03781b
_journal_volume 15
_journal_year 2024
_chemical_formula_sum 'C44 H30 B2'
_chemical_formula_weight 580.30
_space_group_crystal_system triclinic
_space_group_IT_number 2
_space_group_name_Hall '-P 1'
_space_group_name_H-M_alt 'P -1'
_atom_sites_solution_hydrogens geom
_audit_creation_method SHELXL-2019/3
_audit_update_record
;
2024-03-20 deposited with the CCDC.	2024-09-09 downloaded from the CCDC.
;
_cell_angle_alpha 92.2249(14)
_cell_angle_beta 103.0066(13)
_cell_angle_gamma 95.7954(12)
_cell_formula_units_Z 2
_cell_length_a 9.0920(3)
_cell_length_b 10.7481(3)
_cell_length_c 15.4529(5)
_cell_measurement_reflns_used 9975
_cell_measurement_temperature 100(2)
_cell_measurement_theta_max 69.90
_cell_measurement_theta_min 2.94
_cell_volume 1460.87(8)
_computing_cell_refinement 'SAINT V8.40B (Bruker AXS LLC, 2019)'
_computing_data_collection 'Bruker APEX4'
_computing_data_reduction 'SAINT V8.40B (Bruker AXS LLC, 2019)'
_computing_molecular_graphics 'Bruker SHELXTL'
_computing_publication_material 'Bruker SHELXTL'
_computing_structure_refinement 'SHELXL-2019/2 (Sheldrick, 2019)'
_computing_structure_solution 'SHELXT 2018/2 (Sheldrick, 2018)'
_diffrn_ambient_temperature 100(2)
_diffrn_measured_fraction_theta_full 0.994
_diffrn_measured_fraction_theta_max 0.986
_diffrn_measurement_device_type 'Bruker AXS D8 VENTURE, PhotonIII_C28'
_diffrn_measurement_method '\w and \f scans'
_diffrn_radiation_type CuK\a
_diffrn_radiation_wavelength 1.54178
_diffrn_reflns_av_R_equivalents 0.0293
_diffrn_reflns_av_unetI/netI 0.0493
_diffrn_reflns_Laue_measured_fraction_full 0.994
_diffrn_reflns_Laue_measured_fraction_max 0.986
_diffrn_reflns_limit_h_max 10
_diffrn_reflns_limit_h_min -11
_diffrn_reflns_limit_k_max 13
_diffrn_reflns_limit_k_min -13
_diffrn_reflns_limit_l_max 18
_diffrn_reflns_limit_l_min -18
_diffrn_reflns_number 10470
_diffrn_reflns_point_group_measured_fraction_full 0.994
_diffrn_reflns_point_group_measured_fraction_max 0.986
_diffrn_reflns_theta_full 67.679
_diffrn_reflns_theta_max 70.254
_diffrn_reflns_theta_min 2.941
_diffrn_source 'I-mu-S microfocus sealed tube'
_exptl_absorpt_coefficient_mu 0.556
_exptl_absorpt_correction_T_max 1.000000
_exptl_absorpt_correction_T_min 0.818166
_exptl_absorpt_correction_type multi-scan
_exptl_absorpt_process_details
; 
SADABS 2016/2: Krause, L., Herbst-Irmer, R., Sheldrick, G. M., Stalke, D. (2015). 
"Comparison of silver and molybdenum microfocus X-ray sources for 
single-crystal structure determination" 
J. Appl. Cryst. 48, 3-10. 
doi:10.1107/S1600576714022985 
;
_exptl_crystal_colour black
_exptl_crystal_density_diffrn 1.319
_exptl_crystal_description plate
_exptl_crystal_F_000 608
_exptl_crystal_size_max 0.120
_exptl_crystal_size_mid 0.075
_exptl_crystal_size_min 0.020
_refine_diff_density_max 0.219
_refine_diff_density_min -0.235
_refine_diff_density_rms 0.050
_refine_ls_extinction_method none
_refine_ls_goodness_of_fit_ref 1.065
_refine_ls_hydrogen_treatment constr
_refine_ls_matrix_type full
_refine_ls_number_parameters 417
_refine_ls_number_reflns 5491
_refine_ls_number_restraints 0
_refine_ls_restrained_S_all 1.065
_refine_ls_R_factor_all 0.0679
_refine_ls_R_factor_gt 0.0523
_refine_ls_shift/su_max 0.001
_refine_ls_shift/su_mean 0.000
_refine_ls_structure_factor_coef Fsqd
_refine_ls_weighting_details 'w=1/[\s^2^(Fo^2^)+(0.0790P)^2^+0.4051P] where P=(Fo^2^+2Fc^2^)/3'
_refine_ls_weighting_scheme calc
_refine_ls_wR_factor_gt 0.1408
_refine_ls_wR_factor_ref 0.1488
_reflns_Friedel_coverage 0.000
_reflns_number_gt 4347
_reflns_number_total 5491
_reflns_threshold_expression 'I > 2\s(I)'
_cod_data_source_file d4sc03781b2.cif
_cod_data_source_block ic22399
_cod_depositor_comments
;
The following automatic conversions were performed:

data item '_exptl_absorpt_correction_type' value 'Multi-Scan' was
changed to 'multi-scan' in accordance with the
/home/data/users/saulius/crontab/automatic-downloads/current/RSC/lib/dictionaries/cif_core.dic
dictionary named 'cif_core.dic' version 2.4.2 last updated on
2011-04-26.

Automatic conversion script
Id: cif_fix_values 8170 2020-07-09 18:12:32Z antanas 
;
_cod_database_code 1573011
_shelx_shelxl_version_number 2019/3
_shelx_space_group_comment
; 
The symmetry employed for this shelxl refinement is uniquely defined 
by the following loop, which should always be used as a source of 
symmetry information in preference to the above space-group names. 
They are only intended as comments. 
;
_shelx_estimated_absorpt_t_min 0.936
_shelx_estimated_absorpt_t_max 0.989

loop_
_space_group_symop_operation_xyz
'x, y, z'
'-x, -y, -z'

loop_
_atom_site_label
_atom_site_type_symbol
_atom_site_fract_x
_atom_site_fract_y
_atom_site_fract_z
_atom_site_U_iso_or_equiv
_atom_site_adp_type
_atom_site_occupancy
_atom_site_site_symmetry_order
_atom_site_calc_flag
_atom_site_refinement_flags_posn
_atom_site_refinement_flags_adp
_atom_site_refinement_flags_occupancy
_atom_site_disorder_assembly
_atom_site_disorder_group
C1 C 0.70241(18) 0.48371(14) 0.83665(11) 0.0256(4) Uani 1 1 d . . . . .
C2 C 0.58571(19) 0.56099(15) 0.82545(11) 0.0274(4) Uani 1 1 d . . . . .
H2 H 0.524376 0.567672 0.767661 0.033 Uiso 1 1 calc R U . . .
C3 C 0.5581(2) 0.62820(15) 0.89769(11) 0.0297(4) Uani 1 1 d . . . . .
H3 H 0.479213 0.681197 0.888304 0.036 Uiso 1 1 calc R U . . .
C4 C 0.6440(2) 0.61933(15) 0.98353(11) 0.0294(4) Uani 1 1 d . . . . .
C5 C 0.7586(2) 0.54117(16) 0.99470(11) 0.0318(4) Uani 1 1 d . . . . .
H5 H 0.817338 0.532512 1.052871 0.038 Uiso 1 1 calc R U . . .
C6 C 0.7894(2) 0.47513(16) 0.92267(11) 0.0306(4) Uani 1 1 d . . . . .
H6 H 0.870075 0.423907 0.932108 0.037 Uiso 1 1 calc R U . . .
C7 C 0.6136(2) 0.69317(17) 1.06174(12) 0.0373(4) Uani 1 1 d . . . . .
H7A H 0.648038 0.782061 1.059161 0.056 Uiso 1 1 calc R U . . .
H7B H 0.668721 0.662365 1.117333 0.056 Uiso 1 1 calc R U . . .
H7C H 0.504448 0.682942 1.059415 0.056 Uiso 1 1 calc R U . . .
C8 C 0.60670(19) 0.33105(15) 0.70792(11) 0.0261(4) Uani 1 1 d . . . . .
H8 H 0.506850 0.336568 0.715788 0.031 Uiso 1 1 calc R U . . .
C9 C 0.72609(19) 0.40650(15) 0.75969(11) 0.0252(4) Uani 1 1 d . . . . .
C10 C 0.87957(18) 0.41420(15) 0.74158(11) 0.0249(4) Uani 1 1 d . . . . .
C11 C 0.98921(19) 0.51428(16) 0.78004(11) 0.0292(4) Uani 1 1 d . . . . .
H11 H 0.964625 0.574447 0.819631 0.035 Uiso 1 1 calc R U . . .
C12 C 1.1320(2) 0.52777(16) 0.76194(11) 0.0311(4) Uani 1 1 d . . . . .
H12 H 1.203521 0.597030 0.788295 0.037 Uiso 1 1 calc R U . . .
C13 C 1.17044(19) 0.43978(16) 0.70512(11) 0.0297(4) Uani 1 1 d . . . . .
H13 H 1.269335 0.447128 0.693823 0.036 Uiso 1 1 calc R U . . .
C14 C 1.06386(19) 0.34137(15) 0.66507(11) 0.0283(4) Uani 1 1 d . . . . .
H14 H 1.090638 0.281943 0.625837 0.034 Uiso 1 1 calc R U . . .
C15 C 0.91738(18) 0.32701(15) 0.68085(11) 0.0243(3) Uani 1 1 d . . . . .
C16 C 0.79908(18) 0.23043(15) 0.63186(11) 0.0242(3) Uani 1 1 d . . . . .
C17 C 0.82866(18) 0.13170(15) 0.58288(11) 0.0249(4) Uani 1 1 d . . . . .
H17 H 0.931509 0.123725 0.582185 0.030 Uiso 1 1 calc R U . . .
C18 C 0.71220(18) 0.03812(15) 0.53178(10) 0.0238(3) Uani 1 1 d . . . . .
C19 C 0.75438(18) -0.05943(15) 0.48410(11) 0.0252(4) Uani 1 1 d . . . . .
H19 H 0.859092 -0.066382 0.488436 0.030 Uiso 1 1 calc R U . . .
C20 C 0.64530(19) -0.14721(15) 0.43002(11) 0.0259(4) Uani 1 1 d . . . . .
H20 H 0.677745 -0.211939 0.397625 0.031 Uiso 1 1 calc R U . . .
C21 C 0.49119(18) -0.14273(14) 0.42220(10) 0.0238(3) Uani 1 1 d . . . . .
C22 C 0.44542(18) -0.04544(14) 0.47288(10) 0.0225(3) Uani 1 1 d . . . . .
B1 B 0.6325(2) 0.23815(17) 0.63766(12) 0.0244(4) Uani 1 1 d . . . . .
C23 C 0.33329(19) 0.00962(15) 0.16564(11) 0.0258(4) Uani 1 1 d . . . . .
C24 C 0.20349(19) -0.06522(15) 0.17424(11) 0.0277(4) Uani 1 1 d . . . . .
H24 H 0.181608 -0.071320 0.231308 0.033 Uiso 1 1 calc R U . . .
C25 C 0.1054(2) -0.13110(15) 0.10098(12) 0.0299(4) Uani 1 1 d . . . . .
H25 H 0.019257 -0.183068 0.109078 0.036 Uiso 1 1 calc R U . . .
C26 C 0.1316(2) -0.12203(15) 0.01574(11) 0.0296(4) Uani 1 1 d . . . . .
C27 C 0.2611(2) -0.04689(16) 0.00709(11) 0.0315(4) Uani 1 1 d . . . . .
H27 H 0.281556 -0.039248 -0.050220 0.038 Uiso 1 1 calc R U . . .
C28 C 0.3610(2) 0.01713(16) 0.08046(11) 0.0300(4) Uani 1 1 d . . . . .
H28 H 0.449113 0.066607 0.072622 0.036 Uiso 1 1 calc R U . . .
C29 C 0.0237(2) -0.19041(17) -0.06415(12) 0.0368(4) Uani 1 1 d . . . . .
H29A H -0.008165 -0.275195 -0.049271 0.055 Uiso 1 1 calc R U . . .
H29B H 0.074700 -0.195400 -0.113516 0.055 Uiso 1 1 calc R U . . .
H29C H -0.065574 -0.145149 -0.081686 0.055 Uiso 1 1 calc R U . . .
C30 C 0.36977(19) 0.16658(15) 0.29141(11) 0.0264(4) Uani 1 1 d . . . . .
H30 H 0.262386 0.163232 0.281131 0.032 Uiso 1 1 calc R U . . .
C31 C 0.43254(19) 0.08703(15) 0.24337(11) 0.0261(4) Uani 1 1 d . . . . .
C32 C 0.59818(19) 0.07765(15) 0.26378(11) 0.0258(4) Uani 1 1 d . . . . .
C33 C 0.6556(2) -0.02121(16) 0.22418(11) 0.0297(4) Uani 1 1 d . . . . .
H33 H 0.586812 -0.082305 0.185185 0.036 Uiso 1 1 calc R U . . .
C34 C 0.8096(2) -0.03170(16) 0.24057(12) 0.0316(4) Uani 1 1 d . . . . .
H34 H 0.845255 -0.099967 0.213610 0.038 Uiso 1 1 calc R U . . .
C35 C 0.9119(2) 0.05758(16) 0.29642(12) 0.0309(4) Uani 1 1 d . . . . .
H35 H 1.018120 0.053121 0.305624 0.037 Uiso 1 1 calc R U . . .
C36 C 0.8578(2) 0.15330(16) 0.33865(11) 0.0290(4) Uani 1 1 d . . . . .
H36 H 0.928389 0.212970 0.377925 0.035 Uiso 1 1 calc R U . . .
C37 C 0.70238(19) 0.16477(15) 0.32521(11) 0.0256(4) Uani 1 1 d . . . . .
C38 C 0.64380(19) 0.26114(15) 0.37450(10) 0.0245(4) Uani 1 1 d . . . . .
C39 C 0.73596(19) 0.35040(15) 0.43235(11) 0.0258(4) Uani 1 1 d . . . . .
H39 H 0.842663 0.350199 0.440496 0.031 Uiso 1 1 calc R U . . .
C40 C 0.68154(18) 0.44565(15) 0.48225(11) 0.0244(3) Uani 1 1 d . . . . .
C41 C 0.78590(19) 0.53285(15) 0.53930(11) 0.0260(4) Uani 1 1 d . . . . .
H41 H 0.891451 0.529352 0.544297 0.031 Uiso 1 1 calc R U . . .
C42 C 0.73846(19) 0.62568(15) 0.58951(11) 0.0257(4) Uani 1 1 d . . . . .
H42 H 0.812831 0.683101 0.628345 0.031 Uiso 1 1 calc R U . . .
C43 C 0.58606(18) 0.63610(15) 0.58411(10) 0.0239(3) Uani 1 1 d . . . . .
C44 C 0.47726(18) 0.54799(14) 0.52555(10) 0.0234(3) Uani 1 1 d . . . . .
B2 B 0.4702(2) 0.26111(17) 0.36165(12) 0.0247(4) Uani 1 1 d . . . . .

loop_
_atom_site_aniso_label
_atom_site_aniso_U_11
_atom_site_aniso_U_22
_atom_site_aniso_U_33
_atom_site_aniso_U_23
_atom_site_aniso_U_13
_atom_site_aniso_U_12
C1 0.0274(8) 0.0239(8) 0.0247(8) -0.0040(7) 0.0070(7) -0.0014(6)
C2 0.0302(9) 0.0249(8) 0.0255(9) -0.0025(7) 0.0044(7) 0.0015(6)
C3 0.0318(9) 0.0257(8) 0.0312(9) -0.0048(7) 0.0076(7) 0.0029(7)
C4 0.0359(9) 0.0246(8) 0.0275(9) -0.0054(7) 0.0111(7) -0.0035(7)
C5 0.0354(9) 0.0351(9) 0.0219(8) -0.0039(7) 0.0033(7) -0.0003(7)
C6 0.0306(9) 0.0331(9) 0.0268(9) -0.0028(7) 0.0044(7) 0.0048(7)
C7 0.0484(11) 0.0330(9) 0.0310(10) -0.0084(8) 0.0136(8) 0.0014(8)
C8 0.0250(8) 0.0266(8) 0.0262(9) -0.0026(7) 0.0051(7) 0.0042(6)
C9 0.0296(9) 0.0241(8) 0.0213(8) -0.0005(6) 0.0045(7) 0.0045(6)
C10 0.0268(8) 0.0255(8) 0.0205(8) -0.0002(6) 0.0018(6) 0.0025(6)
C11 0.0318(9) 0.0300(8) 0.0236(8) -0.0041(7) 0.0041(7) 0.0005(7)
C12 0.0305(9) 0.0312(9) 0.0279(9) -0.0017(7) 0.0025(7) -0.0032(7)
C13 0.0248(8) 0.0328(9) 0.0296(9) 0.0007(7) 0.0043(7) -0.0002(7)
C14 0.0287(9) 0.0282(8) 0.0273(9) -0.0020(7) 0.0052(7) 0.0039(7)
C15 0.0246(8) 0.0255(8) 0.0215(8) 0.0009(6) 0.0026(6) 0.0029(6)
C16 0.0267(8) 0.0245(8) 0.0207(8) -0.0006(6) 0.0044(6) 0.0024(6)
C17 0.0217(8) 0.0295(8) 0.0236(8) 0.0002(7) 0.0058(6) 0.0026(6)
C18 0.0260(8) 0.0248(8) 0.0208(8) 0.0007(6) 0.0059(6) 0.0030(6)
C19 0.0233(8) 0.0276(8) 0.0252(8) -0.0010(7) 0.0063(6) 0.0045(6)
C20 0.0288(8) 0.0249(8) 0.0245(8) -0.0028(7) 0.0076(7) 0.0046(6)
C21 0.0272(8) 0.0236(8) 0.0213(8) -0.0003(6) 0.0067(6) 0.0038(6)
C22 0.0257(8) 0.0229(8) 0.0194(8) 0.0004(6) 0.0058(6) 0.0043(6)
B1 0.0284(9) 0.0245(9) 0.0203(9) 0.0014(7) 0.0050(7) 0.0047(7)
C23 0.0297(9) 0.0242(8) 0.0234(8) -0.0024(7) 0.0050(7) 0.0061(6)
C24 0.0337(9) 0.0269(8) 0.0234(8) -0.0017(7) 0.0078(7) 0.0061(7)
C25 0.0332(9) 0.0248(8) 0.0318(9) -0.0035(7) 0.0092(7) 0.0017(7)
C26 0.0354(9) 0.0249(8) 0.0274(9) -0.0048(7) 0.0052(7) 0.0055(7)
C27 0.0390(10) 0.0338(9) 0.0216(8) -0.0034(7) 0.0081(7) 0.0030(7)
C28 0.0326(9) 0.0308(9) 0.0265(9) -0.0026(7) 0.0082(7) 0.0009(7)
C29 0.0445(11) 0.0310(9) 0.0309(10) -0.0076(8) 0.0047(8) -0.0011(8)
C30 0.0276(8) 0.0276(8) 0.0242(8) -0.0006(7) 0.0065(7) 0.0038(7)
C31 0.0313(9) 0.0251(8) 0.0217(8) 0.0004(7) 0.0063(7) 0.0028(7)
C32 0.0308(9) 0.0270(8) 0.0209(8) -0.0007(7) 0.0082(7) 0.0054(7)
C33 0.0364(9) 0.0298(8) 0.0240(8) -0.0024(7) 0.0088(7) 0.0065(7)
C34 0.0378(10) 0.0321(9) 0.0282(9) -0.0010(7) 0.0109(7) 0.0127(7)
C35 0.0304(9) 0.0355(9) 0.0297(9) 0.0014(7) 0.0103(7) 0.0101(7)
C36 0.0313(9) 0.0282(8) 0.0284(9) -0.0007(7) 0.0086(7) 0.0055(7)
C37 0.0297(9) 0.0269(8) 0.0218(8) 0.0017(7) 0.0082(7) 0.0056(7)
C38 0.0299(9) 0.0246(8) 0.0203(8) 0.0005(6) 0.0074(7) 0.0057(6)
C39 0.0248(8) 0.0293(8) 0.0242(8) 0.0009(7) 0.0062(7) 0.0056(7)
C40 0.0265(8) 0.0262(8) 0.0206(8) 0.0001(6) 0.0049(6) 0.0049(6)
C41 0.0235(8) 0.0287(8) 0.0251(8) -0.0006(7) 0.0045(7) 0.0034(6)
C42 0.0269(8) 0.0264(8) 0.0221(8) -0.0023(7) 0.0030(6) 0.0022(6)
C43 0.0273(8) 0.0251(8) 0.0187(8) 0.0006(6) 0.0036(6) 0.0037(6)
C44 0.0263(8) 0.0249(8) 0.0190(8) 0.0005(7) 0.0050(6) 0.0046(6)
B2 0.0281(10) 0.0264(9) 0.0195(9) 0.0025(7) 0.0051(7) 0.0037(7)

loop_
_atom_type_symbol
_atom_type_description
_atom_type_scat_dispersion_real
_atom_type_scat_dispersion_imag
_atom_type_scat_source
C C 0.0181 0.0091 'International Tables Vol C Tables 4.2.6.8 and 6.1.1.4'
H H 0.0000 0.0000 'International Tables Vol C Tables 4.2.6.8 and 6.1.1.4'
B B 0.0090 0.0039 'International Tables Vol C Tables 4.2.6.8 and 6.1.1.4'

loop_
_geom_angle_atom_site_label_1
_geom_angle_atom_site_label_2
_geom_angle_atom_site_label_3
_geom_angle
_geom_angle_site_symmetry_1
_geom_angle_site_symmetry_3
_geom_angle_publ_flag
C6 C1 C2 118.02(15) . . ?
C6 C1 C9 121.23(15) . . ?
C2 C1 C9 120.63(15) . . ?
C3 C2 C1 120.90(16) . . ?
C2 C3 C4 121.22(16) . . ?
C5 C4 C3 117.80(15) . . ?
C5 C4 C7 121.31(16) . . ?
C3 C4 C7 120.89(16) . . ?
C4 C5 C6 121.58(16) . . ?
C5 C6 C1 120.46(16) . . ?
C9 C8 B1 120.32(15) . . ?
C8 C9 C10 121.67(14) . . ?
C8 C9 C1 119.56(14) . . ?
C10 C9 C1 118.78(14) . . ?
C11 C10 C15 118.13(15) . . ?
C11 C10 C9 120.05(14) . . ?
C15 C10 C9 121.67(14) . . ?
C12 C11 C10 121.88(15) . . ?
C11 C12 C13 119.80(15) . . ?
C14 C13 C12 119.58(16) . . ?
C13 C14 C15 121.72(15) . . ?
C14 C15 C10 118.81(14) . . ?
C14 C15 C16 121.96(14) . . ?
C10 C15 C16 119.08(14) . . ?
C17 C16 C15 123.32(15) . . ?
C17 C16 B1 117.83(14) . . ?
C15 C16 B1 118.82(13) . . ?
C16 C17 C18 123.79(15) . . ?
C19 C18 C22 119.05(14) . 2_656 ?
C19 C18 C17 119.33(14) . . ?
C22 C18 C17 121.60(14) 2_656 . ?
C18 C19 C20 121.07(15) . . ?
C21 C20 C19 121.95(14) . . ?
C20 C21 C22 117.89(14) . . ?
C20 C21 B1 123.17(14) . 2_656 ?
C22 C21 B1 118.93(14) . 2_656 ?
C22 C22 C18 119.14(17) 2_656 2_656 ?
C22 C22 C21 120.86(18) 2_656 . ?
C18 C22 C21 120.00(14) 2_656 . ?
C8 B1 C16 116.74(14) . . ?
C8 B1 C21 125.63(15) . 2_656 ?
C16 B1 C21 117.38(14) . 2_656 ?
C24 C23 C28 117.66(15) . . ?
C24 C23 C31 121.12(15) . . ?
C28 C23 C31 121.04(15) . . ?
C25 C24 C23 121.35(16) . . ?
C24 C25 C26 121.00(16) . . ?
C27 C26 C25 117.63(15) . . ?
C27 C26 C29 121.10(16) . . ?
C25 C26 C29 121.27(16) . . ?
C28 C27 C26 121.49(16) . . ?
C27 C28 C23 120.84(16) . . ?
C31 C30 B2 120.60(15) . . ?
C30 C31 C32 121.94(14) . . ?
C30 C31 C23 119.43(15) . . ?
C32 C31 C23 118.59(13) . . ?
C33 C32 C37 118.27(15) . . ?
C33 C32 C31 120.17(15) . . ?
C37 C32 C31 121.53(14) . . ?
C34 C33 C32 121.72(16) . . ?
C33 C34 C35 119.95(15) . . ?
C36 C35 C34 119.38(16) . . ?
C35 C36 C37 122.02(16) . . ?
C36 C37 C32 118.48(14) . . ?
C36 C37 C38 122.19(15) . . ?
C32 C37 C38 119.30(14) . . ?
C39 C38 C37 122.96(15) . . ?
C39 C38 B2 117.89(14) . . ?
C37 C38 B2 119.15(14) . . ?
C38 C39 C40 124.15(15) . . ?
C41 C40 C44 119.10(14) . 2_666 ?
C41 C40 C39 119.38(14) . . ?
C44 C40 C39 121.53(14) 2_666 . ?
C40 C41 C42 121.32(15) . . ?
C43 C42 C41 121.82(15) . . ?
C42 C43 C44 117.70(14) . . ?
C42 C43 B2 123.01(14) . 2_666 ?
C44 C43 B2 119.29(14) . 2_666 ?
C44 C44 C43 121.51(18) 2_666 . ?
C44 C44 C40 118.55(18) 2_666 2_666 ?
C43 C44 C40 119.93(14) . 2_666 ?
C30 B2 C38 116.73(14) . . ?
C30 B2 C43 125.87(15) . 2_666 ?
C38 B2 C43 117.21(14) . 2_666 ?

loop_
_geom_bond_atom_site_label_1
_geom_bond_atom_site_label_2
_geom_bond_distance
_geom_bond_site_symmetry_2
_geom_bond_publ_flag
C1 C6 1.397(2) . ?
C1 C2 1.397(2) . ?
C1 C9 1.491(2) . ?
C2 C3 1.389(2) . ?
C3 C4 1.392(2) . ?
C4 C5 1.388(3) . ?
C4 C7 1.512(2) . ?
C5 C6 1.393(2) . ?
C8 C9 1.363(2) . ?
C8 B1 1.519(2) . ?
C9 C10 1.479(2) . ?
C10 C11 1.404(2) . ?
C10 C15 1.421(2) . ?
C11 C12 1.383(2) . ?
C12 C13 1.389(2) . ?
C13 C14 1.383(2) . ?
C14 C15 1.402(2) . ?
C15 C16 1.468(2) . ?
C16 C17 1.363(2) . ?
C16 B1 1.547(2) . ?
C17 C18 1.450(2) . ?
C18 C19 1.392(2) . ?
C18 C22 1.429(2) 2_656 ?
C19 C20 1.396(2) . ?
C20 C21 1.385(2) . ?
C21 C22 1.432(2) . ?
C21 B1 1.548(2) 2_656 ?
C22 C22 1.417(3) 2_656 ?
C23 C24 1.394(2) . ?
C23 C28 1.398(2) . ?
C23 C31 1.494(2) . ?
C24 C25 1.391(2) . ?
C25 C26 1.396(2) . ?
C26 C27 1.394(3) . ?
C26 C29 1.505(2) . ?
C27 C28 1.390(2) . ?
C30 C31 1.359(2) . ?
C30 B2 1.525(2) . ?
C31 C32 1.482(2) . ?
C32 C33 1.408(2) . ?
C32 C37 1.422(2) . ?
C33 C34 1.382(2) . ?
C34 C35 1.388(2) . ?
C35 C36 1.386(2) . ?
C36 C37 1.400(2) . ?
C37 C38 1.473(2) . ?
C38 C39 1.362(2) . ?
C38 B2 1.546(2) . ?
C39 C40 1.449(2) . ?
C40 C41 1.391(2) . ?
C40 C44 1.430(2) 2_666 ?
C41 C42 1.400(2) . ?
C42 C43 1.385(2) . ?
C43 C44 1.427(2) . ?
C43 B2 1.555(2) 2_666 ?
C44 C44 1.424(3) 2_666 ?
